data_7053928
loop_
_publ_author_name
'Saraswatula, Viswanadha G.'
'Saha, Binoy K.'

_publ_section_title
;
 The effect of temperature on interhalogen interactions in a series of
 isostructural organic systems
;
_journal_issue 3
_journal_name_full 'New Journal of Chemistry'
_journal_page_first 897
_journal_paper_doi 10.1039/c3nj01395b
_journal_volume 38
_journal_year 2014
_chemical_formula_moiety 'C33 H33 I3 O3'
_chemical_formula_sum 'C33 H33 I3 O3'
_chemical_formula_weight 858.29
_chemical_name_common 'I-gf, 190 K'
_chemical_name_systematic
;
2,4,6-triethyl-1,3,5-tris(4-iodophenoxy)methylbenzene 
;
_space_group_crystal_system monoclinic
_space_group_IT_number 14
_space_group_name_Hall '-P 2yn'
_space_group_name_H-M_alt 'P 1 21/n 1'
_symmetry_space_group_name_Hall '-P 2yn'
_symmetry_space_group_name_H-M 'P 1 21/n 1'
_atom_sites_solution_hydrogens geom
_atom_sites_solution_primary direct
_atom_sites_solution_secondary difmap
_audit_creation_date 2013-12-25
_audit_creation_method
;
Olex2 1.2
(compiled 2013.11.15 svn.r2834 for OlexSys, GUI svn.r4720)
;
_cell_angle_alpha 90.00
_cell_angle_beta 108.848(4)
_cell_angle_gamma 90.00
_cell_formula_units_Z 8
_cell_length_a 19.5482(7)
_cell_length_b 13.3514(5)
_cell_length_c 26.3226(8)
_cell_measurement_reflns_used 4078
_cell_measurement_temperature 190(2)
_cell_measurement_theta_max 29.1237
_cell_measurement_theta_min 3.6296
_cell_volume 6501.7(4)
_computing_cell_refinement
;
CrysAlisPro, Agilent Technologies,
Version 1.171.36.21 (release 14-08-2012 CrysAlis171 .NET)
(compiled Sep 14 2012,17:21:16)
;
_computing_data_collection
;
CrysAlisPro, Agilent Technologies,
Version 1.171.36.21 (release 14-08-2012 CrysAlis171 .NET)
(compiled Sep 14 2012,17:21:16)
;
_computing_data_reduction
;
CrysAlisPro, Agilent Technologies,
Version 1.171.36.21 (release 14-08-2012 CrysAlis171 .NET)
(compiled Sep 14 2012,17:21:16)
;
_computing_molecular_graphics 'Olex2 (Dolomanov et al., 2009)'
_computing_publication_material 'Olex2 (Dolomanov et al., 2009)'
_computing_structure_refinement 'ShelXL (Sheldrick, 2008)'
_computing_structure_solution 'ShelXS (Sheldrick, 2008)'
_diffrn_ambient_temperature 190(2)
_diffrn_detector_area_resol_mean 15.9821
_diffrn_measured_fraction_theta_full 0.990
_diffrn_measured_fraction_theta_max 0.835
_diffrn_measurement_device_type 'Xcalibur, Eos'
_diffrn_measurement_method '\w scans'
_diffrn_orient_matrix_UB_11 -0.0346664000
_diffrn_orient_matrix_UB_12 0.0215516000
_diffrn_orient_matrix_UB_13 -0.0120011000
_diffrn_orient_matrix_UB_21 -0.0090329000
_diffrn_orient_matrix_UB_22 -0.0109232000
_diffrn_orient_matrix_UB_23 0.0234249000
_diffrn_orient_matrix_UB_31 0.0136812000
_diffrn_orient_matrix_UB_32 0.0473072000
_diffrn_orient_matrix_UB_33 0.0108631000
_diffrn_radiation_monochromator graphite
_diffrn_radiation_type MoK\a
_diffrn_radiation_wavelength 0.71073
_diffrn_reflns_av_R_equivalents 0.0413
_diffrn_reflns_av_unetI/netI 0.0797
_diffrn_reflns_limit_h_max 24
_diffrn_reflns_limit_h_min -24
_diffrn_reflns_limit_k_max 9
_diffrn_reflns_limit_k_min -17
_diffrn_reflns_limit_l_max 35
_diffrn_reflns_limit_l_min -17
_diffrn_reflns_number 27189
_diffrn_reflns_theta_full 25.00
_diffrn_reflns_theta_max 29.19
_diffrn_reflns_theta_min 3.64
_diffrn_source 'Enhance (Mo) X-ray Source'
_exptl_absorpt_coefficient_mu 2.915
_exptl_absorpt_correction_T_max 1.00000
_exptl_absorpt_correction_T_min 0.48527
_exptl_absorpt_correction_type multi-scan
_exptl_absorpt_process_details
;
CrysAlisPro, Agilent Technologies,
Version 1.171.36.21 (release 14-08-2012 CrysAlis171 .NET)
(compiled Sep 14 2012,17:21:16)
Empirical absorption correction using spherical harmonics,
 implemented in SCALE3 ABSPACK scaling algorithm.
;
_exptl_crystal_colour colourless
_exptl_crystal_colour_primary colourless
_exptl_crystal_density_diffrn 1.754
_exptl_crystal_density_method 'not measured'
_exptl_crystal_description plate
_exptl_crystal_F_000 3312
_exptl_crystal_size_max 0.4
_exptl_crystal_size_mid 0.4
_exptl_crystal_size_min 0.07
_refine_diff_density_max 1.990
_refine_diff_density_min -1.668
_refine_diff_density_rms 0.127
_refine_ls_extinction_method none
_refine_ls_goodness_of_fit_ref 1.017
_refine_ls_hydrogen_treatment constr
_refine_ls_matrix_type full
_refine_ls_number_parameters 709
_refine_ls_number_reflns 14718
_refine_ls_number_restraints 0
_refine_ls_restrained_S_all 1.017
_refine_ls_R_factor_all 0.1101
_refine_ls_R_factor_gt 0.0542
_refine_ls_shift/su_max 0.001
_refine_ls_shift/su_mean 0.000
_refine_ls_structure_factor_coef Fsqd
_refine_ls_weighting_details 'calc w=1/[\s^2^(Fo^2^)+(0.0367P)^2^+0.0000P] where P=(Fo^2^+2Fc^2^)/3'
_refine_ls_weighting_scheme calc
_refine_ls_wR_factor_gt 0.0930
_refine_ls_wR_factor_ref 0.1150
_reflns_number_gt 8901
_reflns_number_total 14718
_reflns_threshold_expression >2sigma(I)
_cod_data_source_file c3nj01395b.txt
_cod_data_source_block I-gf-190K
_cod_database_code 7053928

loop_
_space_group_symop_id
_space_group_symop_operation_xyz
1 'x, y, z'
2 '-x+1/2, y+1/2, -z+1/2'
3 '-x, -y, -z'
4 'x-1/2, -y-1/2, z-1/2'

loop_
_atom_site_label
_atom_site_type_symbol
_atom_site_fract_x
_atom_site_fract_y
_atom_site_fract_z
_atom_site_U_iso_or_equiv
_atom_site_adp_type
_atom_site_occupancy
_atom_site_symmetry_multiplicity
_atom_site_calc_flag
_atom_site_refinement_flags_posn
I5 I 0.54153(2) 0.69208(3) 0.286627(16) 0.04666(13) Uani 1 1 d .
I2 I -0.03421(2) 0.30512(3) 0.726473(16) 0.04793(13) Uani 1 1 d .
I6 I 0.32723(2) 0.45230(3) 0.774792(16) 0.04989(13) Uani 1 1 d .
I3 I 0.17034(2) 0.56405(4) 0.212420(16) 0.05285(14) Uani 1 1 d .
I4 I -0.02007(2) 1.54119(3) 0.40946(2) 0.06320(16) Uani 1 1 d .
I1 I 0.52867(2) -0.52252(3) 0.59447(2) 0.06970(18) Uani 1 1 d .
O2 O 0.17664(18) 0.1871(3) 0.60284(14) 0.0327(9) Uani 1 1 d .
O3 O 0.23626(18) 0.2773(3) 0.40872(15) 0.0358(9) Uani 1 1 d .
O1 O 0.40945(18) -0.0864(3) 0.56904(14) 0.0323(9) Uani 1 1 d .
O6 O 0.23619(19) 0.7176(3) 0.56885(14) 0.0363(10) Uani 1 1 d .
O5 O 0.31350(18) 0.8224(3) 0.39345(14) 0.0324(9) Uani 1 1 d .
C7 C 0.3410(3) -0.0642(4) 0.5281(2) 0.0276(12) Uani 1 1 d .
H7A H 0.3024 -0.1073 0.5330 0.033 Uiso 1 1 calc R
H7B H 0.3446 -0.0774 0.4920 0.033 Uiso 1 1 calc R
C26 C 0.1385(3) 0.4155(5) 0.2894(2) 0.0402(15) Uani 1 1 d .
H26 H 0.0898 0.4237 0.2669 0.048 Uiso 1 1 calc R
C8 C 0.4322(3) -0.1833(4) 0.5717(2) 0.0256(12) Uani 1 1 d .
O4 O 0.06075(18) 1.0884(3) 0.41777(14) 0.0329(9) Uani 1 1 d .
C3 C 0.2821(3) 0.1773(4) 0.5792(2) 0.0255(12) Uani 1 1 d .
C36 C 0.2005(3) 0.8274(4) 0.4092(2) 0.0270(12) Uani 1 1 d .
C48 C 0.3603(3) 0.7931(4) 0.3668(2) 0.0267(12) Uani 1 1 d .
C25 C 0.1935(3) 0.4664(4) 0.2790(2) 0.0360(14) Uani 1 1 d .
C51 C 0.4637(3) 0.7399(4) 0.3213(2) 0.0311(13) Uani 1 1 d .
C47 C 0.2372(2) 0.8000(4) 0.3682(2) 0.0299(13) Uani 1 1 d .
H47A H 0.2303 0.7281 0.3589 0.036 Uiso 1 1 calc R
H47B H 0.2170 0.8400 0.3350 0.036 Uiso 1 1 calc R
C54 C 0.1662(3) 0.7041(4) 0.5284(2) 0.0326(13) Uani 1 1 d .
H54A H 0.1270 0.7174 0.5436 0.039 Uiso 1 1 calc R
H54B H 0.1610 0.6348 0.5142 0.039 Uiso 1 1 calc R
C49 C 0.3397(3) 0.7471(4) 0.3172(2) 0.0298(13) Uani 1 1 d .
H49 H 0.2901 0.7339 0.2987 0.036 Uiso 1 1 calc R
C35 C 0.1726(3) 0.9239(4) 0.4096(2) 0.0240(11) Uani 1 1 d .
C2 C 0.3044(2) 0.0780(4) 0.5775(2) 0.0234(11) Uani 1 1 d .
C37 C 0.2001(3) 0.7558(4) 0.4481(2) 0.0264(12) Uani 1 1 d .
C5 C 0.3028(3) 0.2120(4) 0.4949(2) 0.0276(12) Uani 1 1 d .
C18 C 0.0399(3) 0.2596(4) 0.6882(2) 0.0309(13) Uani 1 1 d .
C4 C 0.2798(3) 0.2446(4) 0.5375(2) 0.0278(12) Uani 1 1 d .
C41 C 0.0462(3) 1.1883(4) 0.4186(2) 0.0276(12) Uani 1 1 d .
C55 C 0.2526(3) 0.6568(4) 0.6131(2) 0.0291(13) Uani 1 1 d .
C14 C 0.2531(3) 0.2099(4) 0.6231(2) 0.0321(13) Uani 1 1 d .
H14A H 0.2769 0.1726 0.6567 0.038 Uiso 1 1 calc R
H14B H 0.2609 0.2825 0.6303 0.038 Uiso 1 1 calc R
C52 C 0.4843(3) 0.7864(4) 0.3703(2) 0.0375(14) Uani 1 1 d .
H52 H 0.5339 0.8005 0.3883 0.045 Uiso 1 1 calc R
C15 C 0.1350(3) 0.2127(4) 0.6338(2) 0.0260(12) Uani 1 1 d .
C19 C 0.0145(3) 0.2133(4) 0.6391(2) 0.0296(13) Uani 1 1 d .
H19 H -0.0354 0.1981 0.6238 0.036 Uiso 1 1 calc R
C21 C 0.3042(3) 0.2842(4) 0.4512(2) 0.0328(13) Uani 1 1 d .
H21A H 0.3117 0.3533 0.4655 0.039 Uiso 1 1 calc R
H21B H 0.3443 0.2671 0.4375 0.039 Uiso 1 1 calc R
C57 C 0.3453(3) 0.6008(5) 0.6925(2) 0.0389(15) Uani 1 1 d .
H57 H 0.3940 0.6028 0.7155 0.047 Uiso 1 1 calc R
C23 C 0.2804(3) 0.3921(5) 0.3550(2) 0.0470(17) Uani 1 1 d .
H23 H 0.3290 0.3841 0.3775 0.056 Uiso 1 1 calc R
C11 C 0.4888(3) -0.3748(4) 0.5847(2) 0.0369(14) Uani 1 1 d .
C63 C 0.2370(3) 0.6553(4) 0.4501(2) 0.0306(13) Uani 1 1 d .
H63A H 0.2582 0.6343 0.4880 0.037 Uiso 1 1 calc R
H63B H 0.2769 0.6628 0.4349 0.037 Uiso 1 1 calc R
C20 C 0.0623(3) 0.1891(4) 0.6121(2) 0.0303(13) Uani 1 1 d .
H20 H 0.0452 0.1561 0.5784 0.036 Uiso 1 1 calc R
C39 C 0.1310(3) 0.8721(4) 0.4839(2) 0.0253(12) Uani 1 1 d .
C22 C 0.2253(3) 0.3399(4) 0.3658(2) 0.0328(13) Uani 1 1 d .
C59 C 0.2262(3) 0.5333(5) 0.6700(2) 0.0426(16) Uani 1 1 d .
H59 H 0.1930 0.4886 0.6776 0.051 Uiso 1 1 calc R
C13 C 0.4059(3) -0.2532(4) 0.5321(2) 0.0356(14) Uani 1 1 d .
H13 H 0.3684 -0.2357 0.5001 0.043 Uiso 1 1 calc R
C50 C 0.3924(3) 0.7202(4) 0.2946(2) 0.0313(13) Uani 1 1 d .
H50 H 0.3788 0.6882 0.2606 0.038 Uiso 1 1 calc R
C28 C 0.3449(3) 0.0776(4) 0.4442(2) 0.0352(14) Uani 1 1 d .
H28A H 0.3259 0.0094 0.4333 0.042 Uiso 1 1 calc R
H28B H 0.3240 0.1231 0.4134 0.042 Uiso 1 1 calc R
C61 C 0.1738(3) 1.0008(4) 0.3681(2) 0.0354(14) Uani 1 1 d .
H61A H 0.2181 0.9917 0.3581 0.042 Uiso 1 1 calc R
H61B H 0.1754 1.0686 0.3836 0.042 Uiso 1 1 calc R
C17 C 0.1121(3) 0.2819(4) 0.7108(2) 0.0339(14) Uani 1 1 d .
H17 H 0.1291 0.3140 0.7448 0.041 Uiso 1 1 calc R
C60 C 0.2040(3) 0.5925(4) 0.6245(2) 0.0389(15) Uani 1 1 d .
H60 H 0.1555 0.5891 0.6012 0.047 Uiso 1 1 calc R
C44 C 0.0068(3) 1.3884(4) 0.4136(3) 0.0368(14) Uani 1 1 d .
C1 C 0.3233(2) 0.0440(4) 0.5329(2) 0.0255(12) Uani 1 1 d .
C42 C 0.0784(3) 1.2516(4) 0.4618(2) 0.0337(14) Uani 1 1 d .
H42 H 0.1135 1.2262 0.4931 0.040 Uiso 1 1 calc R
C27 C 0.1553(3) 0.3521(4) 0.3332(2) 0.0355(14) Uani 1 1 d .
H27 H 0.1177 0.3164 0.3409 0.043 Uiso 1 1 calc R
C46 C -0.0056(3) 1.2265(4) 0.3730(2) 0.0347(14) Uani 1 1 d .
H46 H -0.0280 1.1838 0.3435 0.042 Uiso 1 1 calc R
C16 C 0.1602(3) 0.2571(4) 0.6836(2) 0.0293(13) Uani 1 1 d .
H16 H 0.2103 0.2708 0.6993 0.035 Uiso 1 1 calc R
C58 C 0.2963(3) 0.5390(4) 0.7044(2) 0.0339(14) Uani 1 1 d .
C38 C 0.1635(3) 0.7785(4) 0.4844(2) 0.0242(12) Uani 1 1 d .
C40 C 0.1244(3) 1.0545(4) 0.4585(2) 0.0325(13) Uani 1 1 d .
H40A H 0.1177 1.0609 0.4941 0.039 Uiso 1 1 calc R
H40B H 0.1659 1.0971 0.4585 0.039 Uiso 1 1 calc R
C30 C 0.3099(3) 0.0075(4) 0.6239(2) 0.0328(13) Uani 1 1 d .
H30A H 0.2688 0.0204 0.6373 0.039 Uiso 1 1 calc R
H30B H 0.3056 -0.0623 0.6105 0.039 Uiso 1 1 calc R
C34 C 0.1407(3) 0.9466(4) 0.4493(2) 0.0268(12) Uani 1 1 d .
C9 C 0.4875(3) -0.2101(4) 0.6186(2) 0.0372(14) Uani 1 1 d .
H9 H 0.5057 -0.1623 0.6464 0.045 Uiso 1 1 calc R
C32 C 0.2536(3) 0.3510(4) 0.5384(2) 0.0356(14) Uani 1 1 d .
H32A H 0.2176 0.3525 0.5575 0.043 Uiso 1 1 calc R
H32B H 0.2292 0.3735 0.5010 0.043 Uiso 1 1 calc R
C62 C 0.1077(3) 0.9923(5) 0.3179(2) 0.0496(17) Uani 1 1 d .
H62A H 0.0639 1.0061 0.3272 0.074 Uiso 1 1 calc GR
H62B H 0.1050 0.9245 0.3031 0.074 Uiso 1 1 calc GR
H62C H 0.1116 1.0409 0.2910 0.074 Uiso 1 1 calc GR
C12 C 0.4345(3) -0.3504(4) 0.5388(2) 0.0400(15) Uani 1 1 d .
H12 H 0.4162 -0.3991 0.5115 0.048 Uiso 1 1 calc R
C6 C 0.3223(2) 0.1118(4) 0.4915(2) 0.0264(12) Uani 1 1 d .
C43 C 0.0588(3) 1.3522(4) 0.4587(2) 0.0377(15) Uani 1 1 d .
H43 H 0.0814 1.3960 0.4878 0.045 Uiso 1 1 calc R
C10 C 0.5154(3) -0.3053(5) 0.6245(2) 0.0405(15) Uani 1 1 d .
H10 H 0.5531 -0.3231 0.6563 0.049 Uiso 1 1 calc R
C24 C 0.2640(3) 0.4558(5) 0.3112(2) 0.0471(17) Uani 1 1 d .
H24 H 0.3014 0.4920 0.3036 0.057 Uiso 1 1 calc R
C64 C 0.1857(3) 0.5731(4) 0.4191(2) 0.0463(16) Uani 1 1 d .
H64A H 0.1457 0.5657 0.4335 0.069 Uiso 1 1 calc GR
H64B H 0.2121 0.5097 0.4228 0.069 Uiso 1 1 calc GR
H64C H 0.1666 0.5914 0.3810 0.069 Uiso 1 1 calc GR
C33 C 0.3151(3) 0.4238(4) 0.5657(2) 0.0475(17) Uani 1 1 d .
H33A H 0.3523 0.4198 0.5482 0.071 Uiso 1 1 calc GR
H33B H 0.3363 0.4059 0.6037 0.071 Uiso 1 1 calc GR
H33C H 0.2961 0.4922 0.5627 0.071 Uiso 1 1 calc GR
C53 C 0.4326(3) 0.8129(4) 0.3934(2) 0.0346(14) Uani 1 1 d .
H53 H 0.4467 0.8447 0.4276 0.042 Uiso 1 1 calc R
C56 C 0.3233(3) 0.6602(4) 0.6469(2) 0.0374(14) Uani 1 1 d .
H56 H 0.3570 0.7034 0.6389 0.045 Uiso 1 1 calc R
C65 C 0.0845(3) 0.8930(4) 0.5194(2) 0.0309(13) Uani 1 1 d .
H65A H 0.0491 0.9458 0.5020 0.037 Uiso 1 1 calc R
H65B H 0.0569 0.8316 0.5209 0.037 Uiso 1 1 calc R
C45 C -0.0241(3) 1.3262(5) 0.3709(3) 0.0426(16) Uani 1 1 d .
H45 H -0.0588 1.3523 0.3395 0.051 Uiso 1 1 calc R
C31 C 0.3797(3) 0.0179(5) 0.6701(2) 0.0482(17) Uani 1 1 d .
H31A H 0.4207 0.0041 0.6574 0.072 Uiso 1 1 calc GR
H31B H 0.3800 -0.0299 0.6984 0.072 Uiso 1 1 calc GR
H31C H 0.3837 0.0862 0.6844 0.072 Uiso 1 1 calc GR
C66 C 0.1249(3) 0.9256(5) 0.5763(2) 0.0422(15) Uani 1 1 d .
H66A H 0.1586 0.8727 0.5947 0.063 Uiso 1 1 calc GR
H66B H 0.0904 0.9380 0.5955 0.063 Uiso 1 1 calc GR
H66C H 0.1519 0.9872 0.5756 0.063 Uiso 1 1 calc GR
C29 C 0.4264(3) 0.0769(5) 0.4588(3) 0.0516(18) Uani 1 1 d .
H29A H 0.4398 0.0503 0.4286 0.077 Uiso 1 1 calc GR
H29B H 0.4473 0.0346 0.4904 0.077 Uiso 1 1 calc GR
H29C H 0.4449 0.1454 0.4667 0.077 Uiso 1 1 calc GR

loop_
_atom_site_aniso_label
_atom_site_aniso_U_11
_atom_site_aniso_U_22
_atom_site_aniso_U_33
_atom_site_aniso_U_23
_atom_site_aniso_U_13
_atom_site_aniso_U_12
I5 0.0415(2) 0.0593(3) 0.0466(3) -0.0088(2) 0.02456(19) 0.0034(2)
I2 0.0462(2) 0.0637(3) 0.0405(2) -0.0079(2) 0.02315(19) 0.0048(2)
I6 0.0577(3) 0.0584(3) 0.0315(2) 0.0147(2) 0.01152(19) 0.0155(2)
I3 0.0609(3) 0.0632(3) 0.0360(2) 0.0158(2) 0.0178(2) 0.0203(2)
I4 0.0412(2) 0.0251(2) 0.1138(4) 0.0173(3) 0.0121(2) 0.00752(19)
I1 0.0466(3) 0.0292(2) 0.1225(5) 0.0200(3) 0.0125(3) 0.0118(2)
O2 0.0274(19) 0.041(2) 0.031(2) -0.0144(19) 0.0110(16) -0.0030(17)
O3 0.030(2) 0.036(2) 0.037(2) 0.012(2) 0.0049(17) -0.0038(18)
O1 0.031(2) 0.024(2) 0.038(2) -0.0006(18) 0.0051(17) 0.0040(16)
O6 0.036(2) 0.035(2) 0.032(2) 0.0118(19) 0.0031(17) -0.0097(18)
O5 0.032(2) 0.037(2) 0.031(2) -0.0089(19) 0.0132(16) 0.0021(18)
C7 0.026(3) 0.023(3) 0.029(3) 0.000(3) 0.002(2) 0.004(2)
C26 0.033(3) 0.045(4) 0.037(3) -0.007(3) 0.004(3) 0.002(3)
C8 0.025(3) 0.018(3) 0.033(3) 0.002(3) 0.008(2) 0.000(2)
O4 0.031(2) 0.022(2) 0.041(2) -0.0009(19) 0.0050(17) 0.0043(16)
C3 0.024(3) 0.022(3) 0.029(3) 0.002(3) 0.006(2) 0.002(2)
C36 0.021(3) 0.032(3) 0.027(3) 0.001(3) 0.007(2) 0.003(2)
C48 0.032(3) 0.022(3) 0.029(3) 0.003(3) 0.013(2) 0.005(2)
C25 0.042(3) 0.039(4) 0.027(3) -0.004(3) 0.011(3) 0.008(3)
C51 0.036(3) 0.027(3) 0.036(3) 0.003(3) 0.021(3) 0.004(3)
C47 0.020(3) 0.034(3) 0.031(3) -0.003(3) 0.003(2) 0.000(2)
C54 0.033(3) 0.031(3) 0.033(3) 0.003(3) 0.009(2) -0.003(3)
C49 0.030(3) 0.028(3) 0.032(3) 0.002(3) 0.009(2) 0.002(2)
C35 0.025(3) 0.020(3) 0.024(3) 0.002(2) 0.006(2) -0.001(2)
C2 0.019(2) 0.023(3) 0.027(3) 0.002(2) 0.005(2) -0.001(2)
C37 0.026(3) 0.021(3) 0.030(3) 0.000(3) 0.005(2) 0.005(2)
C5 0.023(3) 0.020(3) 0.037(3) 0.005(3) 0.006(2) 0.000(2)
C18 0.039(3) 0.028(3) 0.028(3) 0.003(3) 0.014(2) 0.002(3)
C4 0.024(3) 0.022(3) 0.035(3) -0.002(3) 0.006(2) 0.002(2)
C41 0.025(3) 0.022(3) 0.038(3) 0.001(3) 0.014(2) 0.005(2)
C55 0.029(3) 0.026(3) 0.033(3) 0.004(3) 0.011(2) 0.001(2)
C14 0.027(3) 0.037(3) 0.029(3) -0.007(3) 0.006(2) 0.000(3)
C52 0.040(3) 0.035(4) 0.039(4) -0.007(3) 0.014(3) 0.000(3)
C15 0.028(3) 0.025(3) 0.025(3) -0.002(3) 0.008(2) 0.003(2)
C19 0.027(3) 0.029(3) 0.035(3) -0.003(3) 0.012(2) -0.002(2)
C21 0.040(3) 0.026(3) 0.034(3) 0.005(3) 0.013(3) -0.001(3)
C57 0.035(3) 0.045(4) 0.030(3) -0.009(3) 0.001(3) 0.001(3)
C23 0.034(3) 0.053(4) 0.051(4) 0.024(4) 0.011(3) 0.010(3)
C11 0.040(3) 0.017(3) 0.052(4) 0.007(3) 0.011(3) 0.007(3)
C63 0.035(3) 0.022(3) 0.033(3) -0.002(3) 0.009(2) 0.003(2)
C20 0.035(3) 0.028(3) 0.028(3) -0.009(3) 0.010(2) -0.002(3)
C39 0.024(3) 0.025(3) 0.027(3) -0.004(3) 0.009(2) -0.002(2)
C22 0.037(3) 0.029(3) 0.030(3) 0.003(3) 0.008(3) 0.004(3)
C59 0.032(3) 0.048(4) 0.047(4) 0.017(3) 0.011(3) 0.005(3)
C13 0.033(3) 0.029(3) 0.040(3) 0.000(3) 0.004(3) 0.000(3)
C50 0.038(3) 0.029(3) 0.026(3) -0.007(3) 0.009(2) 0.005(3)
C28 0.033(3) 0.036(3) 0.037(3) 0.003(3) 0.012(3) 0.000(3)
C61 0.034(3) 0.033(3) 0.043(4) 0.007(3) 0.017(3) 0.001(3)
C17 0.037(3) 0.035(3) 0.024(3) -0.005(3) 0.003(2) -0.001(3)
C60 0.029(3) 0.045(4) 0.038(3) 0.013(3) 0.004(3) 0.001(3)
C44 0.035(3) 0.020(3) 0.057(4) 0.003(3) 0.017(3) 0.002(3)
C1 0.021(2) 0.023(3) 0.031(3) -0.002(3) 0.006(2) 0.001(2)
C42 0.030(3) 0.025(3) 0.040(3) 0.006(3) 0.004(3) 0.006(2)
C27 0.031(3) 0.037(4) 0.035(3) -0.002(3) 0.006(3) -0.003(3)
C46 0.035(3) 0.038(4) 0.031(3) 0.002(3) 0.011(3) 0.005(3)
C16 0.027(3) 0.031(3) 0.027(3) 0.002(3) 0.004(2) 0.005(2)
C58 0.042(3) 0.033(3) 0.029(3) 0.006(3) 0.014(3) 0.012(3)
C38 0.027(3) 0.020(3) 0.025(3) 0.003(2) 0.008(2) -0.003(2)
C40 0.032(3) 0.028(3) 0.036(3) 0.003(3) 0.008(2) 0.003(3)
C30 0.039(3) 0.027(3) 0.034(3) -0.001(3) 0.015(3) 0.000(3)
C34 0.027(3) 0.017(3) 0.036(3) 0.001(3) 0.010(2) 0.007(2)
C9 0.039(3) 0.039(4) 0.031(3) 0.002(3) 0.007(3) 0.002(3)
C32 0.037(3) 0.028(3) 0.039(3) 0.002(3) 0.008(3) 0.006(3)
C62 0.054(4) 0.052(4) 0.042(4) 0.020(3) 0.016(3) 0.008(3)
C12 0.042(3) 0.021(3) 0.050(4) 0.001(3) 0.005(3) 0.001(3)
C6 0.021(3) 0.031(3) 0.026(3) 0.002(3) 0.007(2) 0.004(2)
C43 0.032(3) 0.027(3) 0.048(4) -0.002(3) 0.004(3) 0.005(3)
C10 0.032(3) 0.046(4) 0.040(4) 0.015(3) 0.006(3) 0.008(3)
C24 0.040(3) 0.053(4) 0.052(4) 0.024(4) 0.021(3) 0.005(3)
C64 0.053(4) 0.027(3) 0.055(4) -0.010(3) 0.011(3) 0.004(3)
C33 0.057(4) 0.024(3) 0.054(4) -0.006(3) 0.007(3) -0.003(3)
C53 0.035(3) 0.034(3) 0.037(3) -0.008(3) 0.015(3) -0.002(3)
C56 0.039(3) 0.036(3) 0.034(3) -0.004(3) 0.007(3) -0.008(3)
C65 0.031(3) 0.032(3) 0.031(3) -0.001(3) 0.011(2) 0.002(3)
C45 0.038(3) 0.039(4) 0.050(4) 0.020(3) 0.014(3) 0.016(3)
C31 0.050(4) 0.052(4) 0.036(4) 0.013(3) 0.005(3) 0.008(3)
C66 0.042(3) 0.051(4) 0.035(3) -0.011(3) 0.014(3) -0.005(3)
C29 0.047(4) 0.060(5) 0.055(4) 0.008(4) 0.028(3) 0.004(3)

loop_
_atom_type_symbol
_atom_type_description
_atom_type_scat_dispersion_real
_atom_type_scat_dispersion_imag
_atom_type_scat_source
C C 0.0033 0.0016 'International Tables Vol C Tables 4.2.6.8 and 6.1.1.4'
H H 0.0000 0.0000 'International Tables Vol C Tables 4.2.6.8 and 6.1.1.4'
O O 0.0106 0.0060 'International Tables Vol C Tables 4.2.6.8 and 6.1.1.4'
I I -0.4742 1.8119 'International Tables Vol C Tables 4.2.6.8 and 6.1.1.4'

loop_
_geom_angle_atom_site_label_1
_geom_angle_atom_site_label_2
_geom_angle_atom_site_label_3
_geom_angle
C15 O2 C14 117.9(4)
C22 O3 C21 117.6(4)
C8 O1 C7 116.1(4)
C55 O6 C54 117.3(4)
C48 O5 C47 117.4(4)
O1 C7 H7A 110.0
O1 C7 H7B 110.0
O1 C7 C1 108.5(4)
H7A C7 H7B 108.4
C1 C7 H7A 110.0
C1 C7 H7B 110.0
C25 C26 H26 120.7
C25 C26 C27 118.7(5)
C27 C26 H26 120.7
O1 C8 C13 124.8(5)
O1 C8 C9 115.8(5)
C13 C8 C9 119.4(5)
C41 O4 C40 115.6(4)
C2 C3 C4 120.8(5)
C2 C3 C14 119.6(5)
C4 C3 C14 119.3(5)
C35 C36 C47 120.1(5)
C35 C36 C37 121.7(5)
C37 C36 C47 118.0(5)
O5 C48 C49 124.7(5)
O5 C48 C53 115.1(5)
C49 C48 C53 120.2(5)
C26 C25 I3 120.0(4)
C24 C25 I3 118.7(4)
C24 C25 C26 121.3(6)
C52 C51 I5 120.8(4)
C50 C51 I5 118.5(4)
C50 C51 C52 120.7(5)
O5 C47 C36 106.0(4)
O5 C47 H47A 110.5
O5 C47 H47B 110.5
C36 C47 H47A 110.5
C36 C47 H47B 110.5
H47A C47 H47B 108.7
O6 C54 H54A 110.6
O6 C54 H54B 110.6
O6 C54 C38 105.8(4)
H54A C54 H54B 108.7
C38 C54 H54A 110.6
C38 C54 H54B 110.6
C48 C49 H49 120.4
C48 C49 C50 119.2(5)
C50 C49 H49 120.4
C36 C35 C61 121.5(5)
C36 C35 C34 118.1(5)
C34 C35 C61 120.4(5)
C3 C2 C1 119.8(5)
C3 C2 C30 120.3(5)
C1 C2 C30 119.9(5)
C36 C37 C63 120.8(5)
C38 C37 C36 118.4(5)
C38 C37 C63 120.8(5)
C4 C5 C21 120.0(5)
C6 C5 C4 120.7(5)
C6 C5 C21 119.3(5)
C19 C18 I2 119.0(4)
C19 C18 C17 120.9(5)
C17 C18 I2 120.0(4)
C3 C4 C32 120.9(5)
C5 C4 C3 119.1(5)
C5 C4 C32 120.0(5)
O4 C41 C42 124.4(5)
O4 C41 C46 116.1(5)
C42 C41 C46 119.5(5)
O6 C55 C60 124.2(5)
O6 C55 C56 116.1(5)
C56 C55 C60 119.7(5)
O2 C14 C3 104.8(4)
O2 C14 H14A 110.8
O2 C14 H14B 110.8
C3 C14 H14A 110.8
C3 C14 H14B 110.8
H14A C14 H14B 108.9
C51 C52 H52 120.1
C51 C52 C53 119.8(5)
C53 C52 H52 120.1
O2 C15 C20 115.2(4)
O2 C15 C16 125.2(4)
C16 C15 C20 119.7(5)
C18 C19 H19 120.3
C18 C19 C20 119.4(5)
C20 C19 H19 120.3
O3 C21 C5 108.3(4)
O3 C21 H21A 110.0
O3 C21 H21B 110.0
C5 C21 H21A 110.0
C5 C21 H21B 110.0
H21A C21 H21B 108.4
C58 C57 H57 120.1
C58 C57 C56 119.8(5)
C56 C57 H57 120.1
C22 C23 H23 120.2
C24 C23 H23 120.2
C24 C23 C22 119.5(5)
C12 C11 I1 118.9(4)
C12 C11 C10 120.6(5)
C10 C11 I1 120.4(4)
C37 C63 H63A 108.9
C37 C63 H63B 108.9
C37 C63 C64 113.2(4)
H63A C63 H63B 107.7
C64 C63 H63A 108.9
C64 C63 H63B 108.9
C15 C20 H20 119.7
C19 C20 C15 120.5(5)
C19 C20 H20 119.7
C38 C39 C34 118.9(5)
C38 C39 C65 121.0(5)
C34 C39 C65 120.0(5)
O3 C22 C23 123.5(5)
O3 C22 C27 116.6(5)
C27 C22 C23 119.9(5)
C60 C59 H59 119.8
C58 C59 H59 119.8
C58 C59 C60 120.3(5)
C8 C13 H13 120.0
C8 C13 C12 119.9(5)
C12 C13 H13 120.0
C51 C50 C49 120.2(5)
C51 C50 H50 119.9
C49 C50 H50 119.9
H28A C28 H28B 108.1
C6 C28 H28A 109.5
C6 C28 H28B 109.5
C29 C28 H28A 109.5
C29 C28 H28B 109.5
C29 C28 C6 110.8(4)
C35 C61 H61A 109.3
C35 C61 H61B 109.3
C35 C61 C62 111.8(4)
H61A C61 H61B 107.9
C62 C61 H61A 109.3
C62 C61 H61B 109.3
C18 C17 H17 120.2
C18 C17 C16 119.6(5)
C16 C17 H17 120.2
C55 C60 H60 120.1
C59 C60 C55 119.8(5)
C59 C60 H60 120.1
C43 C44 I4 119.2(4)
C45 C44 I4 120.6(4)
C45 C44 C43 120.1(5)
C2 C1 C7 120.6(5)
C6 C1 C7 119.9(5)
C6 C1 C2 119.5(5)
C41 C42 H42 120.2
C41 C42 C43 119.7(5)
C43 C42 H42 120.2
C26 C27 H27 119.5
C22 C27 C26 120.9(5)
C22 C27 H27 119.5
C41 C46 H46 120.1
C45 C46 C41 119.9(5)
C45 C46 H46 120.1
C15 C16 C17 119.9(5)
C15 C16 H16 120.0
C17 C16 H16 120.0
C57 C58 I6 120.5(4)
C57 C58 C59 120.1(5)
C59 C58 I6 119.4(4)
C37 C38 C54 118.7(5)
C39 C38 C54 119.9(5)
C39 C38 C37 121.1(5)
O4 C40 H40A 109.4
O4 C40 H40B 109.4
O4 C40 C34 111.0(4)
H40A C40 H40B 108.0
C34 C40 H40A 109.4
C34 C40 H40B 109.4
C2 C30 H30A 108.9
C2 C30 H30B 108.9
H30A C30 H30B 107.7
C31 C30 C2 113.6(4)
C31 C30 H30A 108.9
C31 C30 H30B 108.9
C35 C34 C40 119.3(5)
C39 C34 C35 120.8(5)
C39 C34 C40 119.5(5)
C8 C9 H9 119.9
C10 C9 C8 120.2(5)
C10 C9 H9 119.9
C4 C32 H32A 109.1
C4 C32 H32B 109.1
C4 C32 C33 112.6(4)
H32A C32 H32B 107.8
C33 C32 H32A 109.1
C33 C32 H32B 109.1
C61 C62 H62A 109.5
C61 C62 H62B 109.5
C61 C62 H62C 109.5
H62A C62 H62B 109.5
H62A C62 H62C 109.5
H62B C62 H62C 109.5
C11 C12 C13 119.8(5)
C11 C12 H12 120.1
C13 C12 H12 120.1
C5 C6 C28 119.8(5)
C5 C6 C1 119.9(5)
C1 C6 C28 120.3(5)
C44 C43 C42 120.1(5)
C44 C43 H43 120.0
C42 C43 H43 120.0
C11 C10 C9 120.1(5)
C11 C10 H10 119.9
C9 C10 H10 119.9
C25 C24 C23 119.6(6)
C25 C24 H24 120.2
C23 C24 H24 120.2
C63 C64 H64A 109.5
C63 C64 H64B 109.5
C63 C64 H64C 109.5
H64A C64 H64B 109.5
H64A C64 H64C 109.5
H64B C64 H64C 109.5
C32 C33 H33A 109.5
C32 C33 H33B 109.5
C32 C33 H33C 109.5
H33A C33 H33B 109.5
H33A C33 H33C 109.5
H33B C33 H33C 109.5
C48 C53 H53 120.1
C52 C53 C48 119.9(5)
C52 C53 H53 120.1
C55 C56 C57 120.3(5)
C55 C56 H56 119.8
C57 C56 H56 119.8
C39 C65 H65A 108.3
C39 C65 H65B 108.3
H65A C65 H65B 107.4
C66 C65 C39 115.8(4)
C66 C65 H65A 108.3
C66 C65 H65B 108.3
C44 C45 C46 120.8(5)
C44 C45 H45 119.6
C46 C45 H45 119.6
C30 C31 H31A 109.5
C30 C31 H31B 109.5
C30 C31 H31C 109.5
H31A C31 H31B 109.5
H31A C31 H31C 109.5
H31B C31 H31C 109.5
C65 C66 H66A 109.5
C65 C66 H66B 109.5
C65 C66 H66C 109.5
H66A C66 H66B 109.5
H66A C66 H66C 109.5
H66B C66 H66C 109.5
C28 C29 H29A 109.5
C28 C29 H29B 109.5
C28 C29 H29C 109.5
H29A C29 H29B 109.5
H29A C29 H29C 109.5
H29B C29 H29C 109.5

loop_
_geom_bond_atom_site_label_1
_geom_bond_atom_site_label_2
_geom_bond_distance
I5 C51 2.110(5)
I2 C18 2.103(5)
I6 C58 2.102(5)
I3 C25 2.111(6)
I4 C44 2.101(5)
I1 C11 2.105(5)
O2 C14 1.447(6)
O2 C15 1.368(6)
O3 C21 1.436(6)
O3 C22 1.366(6)
O1 C7 1.452(5)
O1 C8 1.362(6)
O6 C54 1.448(6)
O6 C55 1.371(6)
O5 C48 1.378(6)
O5 C47 1.454(5)
C7 H7A 0.9900
C7 H7B 0.9900
C7 C1 1.500(7)
C26 H26 0.9500
C26 C25 1.373(8)
C26 C27 1.383(8)
C8 C13 1.370(7)
C8 C9 1.398(7)
O4 C41 1.366(6)
O4 C40 1.429(6)
C3 C2 1.401(7)
C3 C4 1.407(7)
C3 C14 1.509(7)
C36 C47 1.520(7)
C36 C35 1.401(7)
C36 C37 1.404(7)
C48 C49 1.378(7)
C48 C53 1.386(7)
C25 C24 1.373(7)
C51 C52 1.369(7)
C51 C50 1.369(7)
C47 H47A 0.9900
C47 H47B 0.9900
C54 H54A 0.9900
C54 H54B 0.9900
C54 C38 1.512(7)
C49 H49 0.9500
C49 C50 1.393(7)
C35 C61 1.506(7)
C35 C34 1.411(7)
C2 C1 1.416(7)
C2 C30 1.518(7)
C37 C63 1.516(7)
C37 C38 1.400(7)
C5 C4 1.405(7)
C5 C21 1.507(7)
C5 C6 1.402(7)
C18 C19 1.373(7)
C18 C17 1.375(7)
C4 C32 1.513(7)
C41 C42 1.392(7)
C41 C46 1.392(7)
C55 C60 1.383(7)
C55 C56 1.382(7)
C14 H14A 0.9900
C14 H14B 0.9900
C52 H52 0.9500
C52 C53 1.383(7)
C15 C20 1.387(7)
C15 C16 1.375(7)
C19 H19 0.9500
C19 C20 1.383(7)
C21 H21A 0.9900
C21 H21B 0.9900
C57 H57 0.9500
C57 C58 1.374(8)
C57 C56 1.385(8)
C23 H23 0.9500
C23 C22 1.387(7)
C23 C24 1.385(8)
C11 C12 1.365(7)
C11 C10 1.371(8)
C63 H63A 0.9900
C63 H63B 0.9900
C63 C64 1.531(7)
C20 H20 0.9500
C39 C38 1.400(7)
C39 C34 1.403(7)
C39 C65 1.524(7)
C22 C27 1.370(7)
C59 H59 0.9500
C59 C60 1.382(7)
C59 C58 1.378(7)
C13 H13 0.9500
C13 C12 1.402(7)
C50 H50 0.9500
C28 H28A 0.9900
C28 H28B 0.9900
C28 C6 1.519(7)
C28 C29 1.514(7)
C61 H61A 0.9900
C61 H61B 0.9900
C61 C62 1.525(7)
C17 H17 0.9500
C17 C16 1.395(7)
C60 H60 0.9500
C44 C43 1.377(7)
C44 C45 1.371(8)
C1 C6 1.412(7)
C42 H42 0.9500
C42 C43 1.392(7)
C27 H27 0.9500
C46 H46 0.9500
C46 C45 1.377(8)
C16 H16 0.9500
C40 H40A 0.9900
C40 H40B 0.9900
C40 C34 1.511(7)
C30 H30A 0.9900
C30 H30B 0.9900
C30 C31 1.513(7)
C9 H9 0.9500
C9 C10 1.372(8)
C32 H32A 0.9900
C32 H32B 0.9900
C32 C33 1.533(7)
C62 H62A 0.9800
C62 H62B 0.9800
C62 H62C 0.9800
C12 H12 0.9500
C43 H43 0.9500
C10 H10 0.9500
C24 H24 0.9500
C64 H64A 0.9800
C64 H64B 0.9800
C64 H64C 0.9800
C33 H33A 0.9800
C33 H33B 0.9800
C33 H33C 0.9800
C53 H53 0.9500
C56 H56 0.9500
C65 H65A 0.9900
C65 H65B 0.9900
C65 C66 1.515(7)
C45 H45 0.9500
C31 H31A 0.9800
C31 H31B 0.9800
C31 H31C 0.9800
C66 H66A 0.9800
C66 H66B 0.9800
C66 H66C 0.9800
C29 H29A 0.9800
C29 H29B 0.9800
C29 H29C 0.9800

loop_
_geom_torsion_atom_site_label_1
_geom_torsion_atom_site_label_2
_geom_torsion_atom_site_label_3
_geom_torsion_atom_site_label_4
_geom_torsion
I5 C51 C52 C53 -177.0(4)
I5 C51 C50 C49 177.5(4)
I2 C18 C19 C20 175.8(4)
I2 C18 C17 C16 -176.0(4)
I3 C25 C24 C23 -179.9(5)
I4 C44 C43 C42 -178.8(4)
I4 C44 C45 C46 178.7(4)
I1 C11 C12 C13 178.3(4)
I1 C11 C10 C9 -177.8(4)
O2 C15 C20 C19 -178.6(5)
O2 C15 C16 C17 178.5(5)
O3 C22 C27 C26 178.7(5)
O1 C7 C1 C2 -69.4(6)
O1 C7 C1 C6 113.3(5)
O1 C8 C13 C12 178.6(5)
O1 C8 C9 C10 -178.3(5)
O6 C54 C38 C37 78.3(6)
O6 C54 C38 C39 -95.4(5)
O6 C55 C60 C59 179.3(5)
O6 C55 C56 C57 -179.5(5)
O5 C48 C49 C50 -179.5(5)
O5 C48 C53 C52 179.9(5)
C7 O1 C8 C13 16.7(7)
C7 O1 C8 C9 -164.7(5)
C7 C1 C6 C5 177.3(4)
C7 C1 C6 C28 -4.8(7)
C26 C25 C24 C23 0.4(9)
C8 O1 C7 C1 177.3(4)
C8 C13 C12 C11 -0.5(9)
C8 C9 C10 C11 -0.4(9)
O4 C41 C42 C43 -179.1(5)
O4 C41 C46 C45 179.2(5)
O4 C40 C34 C35 77.3(6)
O4 C40 C34 C39 -109.2(5)
C3 C2 C1 C7 -174.6(4)
C3 C2 C1 C6 2.7(7)
C3 C2 C30 C31 -82.4(6)
C3 C4 C32 C33 91.4(6)
C36 C35 C61 C62 86.7(6)
C36 C35 C34 C39 -6.1(7)
C36 C35 C34 C40 167.2(4)
C36 C37 C63 C64 -93.9(6)
C36 C37 C38 C54 -176.7(4)
C36 C37 C38 C39 -3.1(7)
C48 O5 C47 C36 172.5(4)
C48 C49 C50 C51 -0.3(8)
C25 C26 C27 C22 0.0(9)
C51 C52 C53 C48 -0.5(8)
C47 O5 C48 C49 2.2(7)
C47 O5 C48 C53 -177.8(4)
C47 C36 C35 C61 3.7(7)
C47 C36 C35 C34 -178.3(4)
C47 C36 C37 C63 1.6(7)
C47 C36 C37 C38 -177.0(4)
C54 O6 C55 C60 -8.1(8)
C54 O6 C55 C56 170.3(5)
C49 C48 C53 C52 -0.1(8)
C35 C36 C47 O5 91.0(5)
C35 C36 C37 C63 -174.1(4)
C35 C36 C37 C38 7.2(7)
C2 C3 C4 C5 -2.3(7)
C2 C3 C4 C32 178.1(4)
C2 C3 C14 O2 -87.1(5)
C2 C1 C6 C5 0.0(7)
C2 C1 C6 C28 177.9(4)
C37 C36 C47 O5 -84.9(5)
C37 C36 C35 C61 179.4(5)
C37 C36 C35 C34 -2.6(7)
C5 C4 C32 C33 -88.2(6)
C18 C19 C20 C15 -1.0(8)
C18 C17 C16 C15 1.5(8)
C4 C3 C2 C1 -1.5(7)
C4 C3 C2 C30 177.2(4)
C4 C3 C14 O2 86.8(5)
C4 C5 C21 O3 -92.2(5)
C4 C5 C6 C28 178.2(4)
C4 C5 C6 C1 -3.9(7)
C41 O4 C40 C34 -172.3(4)
C41 C42 C43 C44 1.3(8)
C41 C46 C45 C44 -1.2(9)
C55 O6 C54 C38 -178.9(4)
C14 O2 C15 C20 179.8(4)
C14 O2 C15 C16 -1.3(7)
C14 C3 C2 C1 172.3(4)
C14 C3 C2 C30 -9.0(7)
C14 C3 C4 C5 -176.1(4)
C14 C3 C4 C32 4.3(7)
C52 C51 C50 C49 -0.3(8)
C15 O2 C14 C3 -177.4(4)
C19 C18 C17 C16 -0.1(8)
C21 O3 C22 C23 15.4(8)
C21 O3 C22 C27 -163.0(5)
C21 C5 C4 C3 -177.1(4)
C21 C5 C4 C32 2.4(7)
C21 C5 C6 C28 0.4(7)
C21 C5 C6 C1 178.2(4)
C23 C22 C27 C26 0.3(9)
C63 C37 C38 C54 4.6(7)
C63 C37 C38 C39 178.2(4)
C20 C15 C16 C17 -2.7(8)
C22 O3 C21 C5 177.5(4)
C22 C23 C24 C25 -0.1(10)
C13 C8 C9 C10 0.4(8)
C50 C51 C52 C53 0.7(8)
C61 C35 C34 C39 171.9(4)
C61 C35 C34 C40 -14.8(7)
C17 C18 C19 C20 -0.2(8)
C60 C55 C56 C57 -1.0(8)
C60 C59 C58 I6 177.5(5)
C60 C59 C58 C57 -2.5(9)
C1 C2 C30 C31 96.3(6)
C42 C41 C46 C45 0.3(8)
C27 C26 C25 I3 180.0(4)
C27 C26 C25 C24 -0.3(9)
C46 C41 C42 C43 -0.4(8)
C16 C15 C20 C19 2.5(8)
C58 C57 C56 C55 -0.6(9)
C58 C59 C60 C55 0.9(9)
C38 C37 C63 C64 84.7(6)
C38 C39 C34 C35 10.1(7)
C38 C39 C34 C40 -163.3(4)
C38 C39 C65 C66 85.0(6)
C40 O4 C41 C42 -14.9(7)
C40 O4 C41 C46 166.3(5)
C30 C2 C1 C7 6.6(7)
C30 C2 C1 C6 -176.1(4)
C34 C35 C61 C62 -91.2(6)
C34 C39 C38 C54 168.2(4)
C34 C39 C38 C37 -5.3(7)
C34 C39 C65 C66 -96.2(6)
C9 C8 C13 C12 0.1(8)
C12 C11 C10 C9 -0.1(9)
C6 C5 C4 C3 5.0(7)
C6 C5 C4 C32 -175.4(4)
C6 C5 C21 O3 85.7(6)
C43 C44 C45 C46 2.1(9)
C10 C11 C12 C13 0.5(9)
C24 C23 C22 O3 -178.5(6)
C24 C23 C22 C27 -0.2(9)
C53 C48 C49 C50 0.5(8)
C56 C55 C60 C59 0.9(9)
C56 C57 C58 I6 -177.7(4)
C56 C57 C58 C59 2.4(9)
C65 C39 C38 C54 -13.1(7)
C65 C39 C38 C37 173.5(5)
C65 C39 C34 C35 -168.7(4)
C65 C39 C34 C40 17.9(7)
C45 C44 C43 C42 -2.1(9)
C29 C28 C6 C5 97.0(6)
C29 C28 C6 C1 -80.9(6)
